data_4347951
loop_
_publ_author_name
'Aguirrechu-Comer\'on, Amagoia'
'Hern\'andez-Molina, Rita'
'Rodr\'iguez-Hern\'andez, Pl\'acida'
'Mu\~noz, Alfonso'
'Rodr\'iguez-Mendoza, Ulises R'
'Lav\'in, V\?\'ictor'
'Angel, Ross J.'
'Gonzalez-Platas, Javier'

_publ_section_title
;
 Experimental and ab Initio Study of
 Catena(bis(\m2-iodo)-6-methylquinoline-copper(I)) under Pressure:
 Synthesis, Crystal Structure, Electronic, and Luminescence Properties.
;
_journal_issue 15
_journal_name_full 'Inorganic chemistry'
_journal_page_first 7476
_journal_page_last 7484
_journal_paper_doi 10.1021/acs.inorgchem.6b00796
_journal_volume 55
_journal_year 2016
_chemical_formula_moiety 'C10 H9 Cu I N'
_chemical_formula_sum 'C10 H9 Cu I N'
_chemical_formula_weight 333.62
_space_group_crystal_system triclinic
_space_group_IT_number 2
_space_group_name_Hall '-P 1'
_space_group_name_H-M_alt 'P -1'
_atom_sites_solution_hydrogens geom
_atom_sites_solution_primary direct
_audit_creation_date 2016-03-11
_audit_creation_method
;
Olex2 1.2
(compiled 2016.02.19 svn.r3266 for OlexSys, GUI svn.r5155)
;
_cell_angle_alpha 89.531(18)
_cell_angle_beta 87.567(13)
_cell_angle_gamma 80.085(15)
_cell_formula_units_Z 2
_cell_length_a 4.1218(4)
_cell_length_b 9.405(2)
_cell_length_c 10.003(2)
_cell_measurement_reflns_used 1095
_cell_measurement_temperature 298(1)
_cell_measurement_theta_max 27.4920
_cell_measurement_theta_min 2.9880
_cell_volume 381.64(12)
_computing_cell_refinement 'CrysAlisPro 1.171.38.41l (Rigaku OD, 2015)'
_computing_data_collection 'CrysAlisPro 1.171.38.41l (Rigaku OD, 2015)'
_computing_data_reduction 'CrysAlisPro 1.171.38.41l (Rigaku OD, 2015)'
_computing_molecular_graphics 'Olex2 (Dolomanov et al., 2009)'
_computing_publication_material 'Olex2 (Dolomanov et al., 2009)'
_computing_structure_refinement 'ShelXL (Sheldrick, 2015)'
_computing_structure_solution 'ShelXT (Sheldrick, 2015)'
_diffrn_ambient_pressure 6450000(60000)
_diffrn_ambient_temperature 298(1)
_diffrn_detector 'CCD plate'
_diffrn_detector_area_resol_mean 8.1268
_diffrn_detector_type EosS2
_diffrn_measured_fraction_theta_full 0.354
_diffrn_measured_fraction_theta_max 0.313
_diffrn_measurement_details
;
List of Runs (angles in degrees, time in seconds):

  # Type    Start    End  Width  t~exp~   \w     \q     \k     \f   Frames
--------------------------------------------------------------------------
  1  \w    -24.00   2.00   0.50   10.00    --   26.32   0.00   0.00   52
  2  \w    -20.00  27.00   0.50   10.00    --   26.32  39.00 -12.00   94
  3  \w    -29.00  36.00   0.50   10.00    --  -27.10 -26.00   7.00  130
  4  \w    -11.00  16.00   0.50   10.00    --  -27.10 -81.00  29.00   54
  5  \w     32.00  58.00   0.50   10.00    --   26.32 -99.00  30.00   52
  6  \w     -5.00  27.00   0.50   10.00    --   26.32 -19.00-180.00   64
  7  \w    -52.00  13.00   0.50   10.00    --  -27.10  19.00-180.00  130
  8  \w    -45.00 -17.00   0.50   10.00    --   26.32 134.00 -57.00   56
  9  \w    -52.00  13.00   0.50   10.00    --  -27.10  39.00 -12.00  130
 10  \w    -42.00 -17.00   0.50   10.00    --   26.32 134.00 123.00   50
 11  \w    -84.00 -54.00   0.50   10.00    --  -27.10 114.00 135.00   60
 12  \w   -105.00 -68.00   0.50   10.00    --  -27.10-178.00  90.00   74
;
_diffrn_measurement_device 'four-circle diffractometer'
_diffrn_measurement_device_type 'SuperNova, Dualflex, EosS2'
_diffrn_measurement_method '\w scans'
_diffrn_orient_matrix_type 'CrysAlisPro convention (1999,Acta A55,543-557)'
_diffrn_orient_matrix_UB_11 -0.0181062000
_diffrn_orient_matrix_UB_12 0.0570237000
_diffrn_orient_matrix_UB_13 -0.0474029000
_diffrn_orient_matrix_UB_21 0.0417090000
_diffrn_orient_matrix_UB_22 -0.0508361000
_diffrn_orient_matrix_UB_23 -0.0525970000
_diffrn_orient_matrix_UB_31 -0.1688309000
_diffrn_orient_matrix_UB_32 -0.0050366000
_diffrn_orient_matrix_UB_33 -0.0048473000
_diffrn_radiation_monochromator graphite
_diffrn_radiation_probe x-ray
_diffrn_radiation_type MoK\a
_diffrn_radiation_wavelength 0.71073
_diffrn_reflns_av_R_equivalents 0.0595
_diffrn_reflns_av_unetI/netI 0.0550
_diffrn_reflns_Laue_measured_fraction_full 0.354
_diffrn_reflns_Laue_measured_fraction_max 0.313
_diffrn_reflns_limit_h_max 5
_diffrn_reflns_limit_h_min -5
_diffrn_reflns_limit_k_max 9
_diffrn_reflns_limit_k_min -9
_diffrn_reflns_limit_l_max 10
_diffrn_reflns_limit_l_min -10
_diffrn_reflns_number 1878
_diffrn_reflns_point_group_measured_fraction_full 0.354
_diffrn_reflns_point_group_measured_fraction_max 0.313
_diffrn_reflns_theta_full 25.242
_diffrn_reflns_theta_max 27.977
_diffrn_reflns_theta_min 2.997
_diffrn_source 'fine-focus sealed X-ray tube'
_diffrn_source_type 'Enhance (Mo) X-ray Source'
_exptl_absorpt_coefficient_mu 6.839
_exptl_absorpt_correction_T_max 1.00000
_exptl_absorpt_correction_T_min 0.71493
_exptl_absorpt_correction_type multi-scan
_exptl_absorpt_process_details
;
CrysAlisPro 1.171.38.41l (Rigaku Oxford Diffraction, 2015)
Empirical absorption correction using spherical harmonics,
 implemented in SCALE3 ABSPACK scaling algorithm.
;
_exptl_crystal_colour yellow
_exptl_crystal_colour_primary yellow
_exptl_crystal_density_diffrn 2.903
_exptl_crystal_description plate
_exptl_crystal_F_000 316
_exptl_crystal_size_max 0.169
_exptl_crystal_size_mid 0.077
_exptl_crystal_size_min 0.05
_refine_diff_density_max 1.313
_refine_diff_density_min -1.185
_refine_diff_density_rms 0.210
_refine_ls_extinction_coef 0.018(5)
_refine_ls_extinction_expression Fc^*^=kFc[1+0.001xFc^2^\l^3^/sin(2\q)]^-1/4^
_refine_ls_extinction_method 'SHELXL-2014/7 (Sheldrick 2014'
_refine_ls_goodness_of_fit_ref 1.076
_refine_ls_hydrogen_treatment constr
_refine_ls_matrix_type full
_refine_ls_number_parameters 55
_refine_ls_number_reflns 580
_refine_ls_number_restraints 0
_refine_ls_restrained_S_all 1.076
_refine_ls_R_factor_all 0.0623
_refine_ls_R_factor_gt 0.0536
_refine_ls_shift/su_max 0.000
_refine_ls_shift/su_mean 0.000
_refine_ls_structure_factor_coef Fsqd
_refine_ls_weighting_details 'w=1/[\s^2^(Fo^2^)+(0.0886P)^2^+3.1112P] where P=(Fo^2^+2Fc^2^)/3'
_refine_ls_weighting_scheme calc
_refine_ls_wR_factor_gt 0.1343
_refine_ls_wR_factor_ref 0.1417
_reflns_Friedel_coverage 0.000
_reflns_number_gt 507
_reflns_number_total 580
_reflns_threshold_expression 'I > 2\s(I)'
_cod_data_source_file ic6b00796_si_001.cif
_cod_data_source_block CuI_11_645GPa
_cod_original_cell_volume 381.65(13)
_cod_database_code 4347951
_shelx_space_group_comment
;
The symmetry employed for this shelxl refinement is uniquely defined
by the following loop, which should always be used as a source of
symmetry information in preference to the above space-group names.
They are only intended as comments.
;
_reflns_odcompleteness_completeness 34.60
_reflns_odcompleteness_iscentric 1
_reflns_odcompleteness_theta 26.32
_olex2_refinement_description
;
1. Fixed Uiso
 At 1.2 times of:
  All C(H) groups
 At 1.5 times of:
  All C(H,H,H) groups
2.a Aromatic/amide H refined with riding coordinates:
 C1(H1), C8(H8), C5(H5), C2(H2), C7(H7), C3(H3)
2.b Idealised Me refined as rotating group:
 C10(H10A,H10B,H10C)
;
_shelx_shelxl_version_number 2014/7
_olex2_submission_special_instructions 'No special instructions were received'
_oxdiff_exptl_absorpt_empirical_details
;
Empirical correction (ABSPACK) includes:
- Absorption correction using spherical harmonics
- Frame scaling
;
_oxdiff_exptl_absorpt_empirical_full_max 2.700
_oxdiff_exptl_absorpt_empirical_full_min 0.452

loop_
_space_group_symop_operation_xyz
'x, y, z'
'-x, -y, -z'

loop_
_atom_site_label
_atom_site_type_symbol
_atom_site_fract_x
_atom_site_fract_y
_atom_site_fract_z
_atom_site_U_iso_or_equiv
_atom_site_adp_type
_atom_site_occupancy
_atom_site_site_symmetry_order
_atom_site_calc_flag
_atom_site_refinement_flags_posn
I1 I 1.3456(2) 0.3395(2) 0.12311(18) 0.0153(5) Uiso 1 1 d .
Cu1 Cu 1.1882(5) 0.5964(5) 0.0328(4) 0.0216(6) Uiso 1 1 d .
N1 N 1.012(3) 0.764(3) 0.153(2) 0.009(2) Uiso 1 1 d .
C9 C 0.771(3) 0.754(3) 0.249(3) 0.012(3) Uiso 1 1 d .
C4 C 0.600(3) 0.881(4) 0.318(3) 0.013(3) Uiso 1 1 d .
C1 C 1.091(3) 0.889(3) 0.126(3) 0.012(3) Uiso 1 1 d .
H1 H 1.2676 0.8920 0.0654 0.014 Uiso 1 1 calc R
C8 C 0.684(3) 0.626(4) 0.279(3) 0.015(3) Uiso 1 1 d .
H8 H 0.7884 0.5428 0.2348 0.018 Uiso 1 1 calc R
C5 C 0.369(3) 0.866(3) 0.417(3) 0.013(3) Uiso 1 1 d .
H5 H 0.2586 0.9476 0.4621 0.016 Uiso 1 1 calc R
C2 C 0.923(4) 1.024(4) 0.182(3) 0.022(3) Uiso 1 1 d .
H2 H 0.9762 1.1124 0.1548 0.026 Uiso 1 1 calc R
C6 C 0.298(3) 0.733(4) 0.452(3) 0.016(3) Uiso 1 1 d .
C7 C 0.445(3) 0.617(3) 0.375(3) 0.016(3) Uiso 1 1 d .
H7 H 0.3771 0.5284 0.3886 0.019 Uiso 1 1 calc R
C3 C 0.681(3) 1.015(3) 0.279(3) 0.015(3) Uiso 1 1 d .
H3 H 0.5685 1.0992 0.3199 0.018 Uiso 1 1 calc R
C10 C 0.063(3) 0.712(3) 0.570(3) 0.016(3) Uiso 1 1 d .
H10A H 0.1843 0.6956 0.6499 0.024 Uiso 1 1 calc GR
H10B H -0.0417 0.6312 0.5529 0.024 Uiso 1 1 calc GR
H10C H -0.1012 0.7976 0.5805 0.024 Uiso 1 1 calc GR

loop_
_atom_type_symbol
_atom_type_description
_atom_type_scat_dispersion_real
_atom_type_scat_dispersion_imag
_atom_type_scat_source
C C 0.0033 0.0016 'International Tables Vol C Tables 4.2.6.8 and 6.1.1.4'
H H 0.0000 0.0000 'International Tables Vol C Tables 4.2.6.8 and 6.1.1.4'
Cu Cu 0.3201 1.2651 'International Tables Vol C Tables 4.2.6.8 and 6.1.1.4'
I I -0.4742 1.8119 'International Tables Vol C Tables 4.2.6.8 and 6.1.1.4'
N N 0.0061 0.0033 'International Tables Vol C Tables 4.2.6.8 and 6.1.1.4'

loop_
_exptl_crystal_face_index_h
_exptl_crystal_face_index_k
_exptl_crystal_face_index_l
_exptl_crystal_face_perp_dist
-6 -4 0 0.0565
-2 -9 -9 0.0365
6 2 -2 0.0707
2 9 10 0.0343
0 -10 9 0.0250
0 10 -9 0.0250

loop_
_geom_angle_atom_site_label_1
_geom_angle_atom_site_label_2
_geom_angle_atom_site_label_3
_geom_angle
_geom_angle_site_symmetry_1
_geom_angle_site_symmetry_3
Cu1 I1 Cu1 69.68(11) . 2_865
Cu1 I1 Cu1 60.86(10) . 2_765
Cu1 I1 Cu1 101.98(18) 2_865 2_765
I1 Cu1 I1 110.32(11) . 2_865
I1 Cu1 I1 101.98(18) 2_865 2_765
I1 Cu1 I1 119.14(10) . 2_765
I1 Cu1 Cu1 54.95(13) 2_865 2_865
I1 Cu1 Cu1 62.7(2) . 2_765
I1 Cu1 Cu1 122.84(14) 2_865 2_765
I1 Cu1 Cu1 55.36(17) . 2_865
I1 Cu1 Cu1 127.38(13) 2_765 2_865
Cu1 Cu1 I1 56.42(14) 2_765 2_765
Cu1 Cu1 Cu1 94.34(18) 2_765 2_865
N1 Cu1 I1 121.9(10) . .
N1 Cu1 I1 109.8(7) . 2_865
N1 Cu1 I1 90.9(6) . 2_765
N1 Cu1 Cu1 139.4(4) . 2_865
N1 Cu1 Cu1 121.3(4) . 2_765
C9 N1 Cu1 120.8(17) . .
C1 N1 Cu1 118.9(14) . .
C1 N1 C9 119.4(15) . .
N1 C9 C4 121(3) . .
C8 C9 N1 120.7(16) . .
C8 C9 C4 119(2) . .
C5 C4 C9 119(3) . .
C5 C4 C3 123.0(17) . .
C3 C4 C9 118(2) . .
N1 C1 H1 117.7 . .
N1 C1 C2 125(2) . .
C2 C1 H1 117.7 . .
C9 C8 H8 119.9 . .
C9 C8 C7 120.2(18) . .
C7 C8 H8 119.9 . .
C4 C5 H5 119.4 . .
C4 C5 C6 121.3(18) . .
C6 C5 H5 119.4 . .
C1 C2 H2 121.8 . .
C3 C2 C1 116(3) . .
C3 C2 H2 121.8 . .
C5 C6 C7 117(3) . .
C5 C6 C10 122.1(16) . .
C7 C6 C10 121(3) . .
C8 C7 C6 123(3) . .
C8 C7 H7 118.4 . .
C6 C7 H7 118.4 . .
C4 C3 H3 119.6 . .
C2 C3 C4 120.9(19) . .
C2 C3 H3 119.6 . .
C6 C10 H10A 109.5 . .
C6 C10 H10B 109.5 . .
C6 C10 H10C 109.5 . .
H10A C10 H10B 109.5 . .
H10A C10 H10C 109.5 . .
H10B C10 H10C 109.5 . .

loop_
_geom_bond_atom_site_label_1
_geom_bond_atom_site_label_2
_geom_bond_distance
_geom_bond_site_symmetry_2
I1 Cu1 2.560(6) .
I1 Cu1 2.572(4) 2_865
I1 Cu1 2.731(4) 2_765
Cu1 I1 2.572(4) 2_865
Cu1 I1 2.731(4) 2_765
Cu1 Cu1 2.684(5) 2_765
Cu1 Cu1 2.932(5) 2_865
Cu1 N1 2.006(11) .
N1 C9 1.36(3) .
N1 C1 1.30(4) .
C9 C4 1.44(2) .
C9 C8 1.34(5) .
C4 C5 1.37(4) .
C4 C3 1.41(5) .
C1 H1 0.9300 .
C1 C2 1.45(3) .
C8 H8 0.9300 .
C8 C7 1.35(3) .
C5 H5 0.9300 .
C5 C6 1.38(5) .
C2 H2 0.9300 .
C2 C3 1.37(4) .
C6 C7 1.38(2) .
C6 C10 1.52(4) .
C7 H7 0.9300 .
C3 H3 0.9300 .
C10 H10A 0.9600 .
C10 H10B 0.9600 .
C10 H10C 0.9600 .

loop_
_geom_torsion_atom_site_label_1
_geom_torsion_atom_site_label_2
_geom_torsion_atom_site_label_3
_geom_torsion_atom_site_label_4
_geom_torsion
Cu1 N1 C9 C4 -167.7(18)
Cu1 N1 C9 C8 11(3)
Cu1 N1 C1 C2 164(2)
N1 C9 C4 C5 -177(2)
N1 C9 C4 C3 2(4)
N1 C9 C8 C7 180(3)
N1 C1 C2 C3 5(4)
C9 N1 C1 C2 -5(4)
C9 C4 C5 C6 0(4)
C9 C4 C3 C2 -2(4)
C9 C8 C7 C6 -5(4)
C4 C9 C8 C7 -2(4)
C4 C5 C6 C7 -6(4)
C4 C5 C6 C10 175(2)
C1 N1 C9 C4 1(3)
C1 N1 C9 C8 180(3)
C1 C2 C3 C4 -1(4)
C8 C9 C4 C5 4(4)
C8 C9 C4 C3 -176(2)
C5 C4 C3 C2 177(3)
C5 C6 C7 C8 9(4)
C3 C4 C5 C6 -180(2)
C10 C6 C7 C8 -172(3)

loop_
_exptl_oxdiff_crystal_face_indexfrac_h
_exptl_oxdiff_crystal_face_indexfrac_k
_exptl_oxdiff_crystal_face_indexfrac_l
_exptl_oxdiff_crystal_face_x
_exptl_oxdiff_crystal_face_y
_exptl_oxdiff_crystal_face_z
-5.7371 -4.3199 -0.3587 -0.1255 -0.0008 0.9921
-2.2772 -9.4029 -9.3975 -0.0495 0.8773 0.4774
5.7042 2.2529 -2.1019 0.1248 0.2339 -0.9642
1.7313 9.3762 9.8259 0.0375 -0.9212 -0.3872
0.0198 -9.7132 9.4037 -1.0000 0.0000 0.0000
-0.0198 9.7132 -9.4037 1.0000 0.0000 0.0000
